data_8106573
loop_
_publ_author_name
'Yuhua, Guo'
'Youzhu, Yu'
'Weiyun, Shi'
'Aimin, Wei'
'Fengli, Wang'

_publ_section_title
;
 Crystal structure of bis(2-(2-hydroxymethyl)pyridine-\k2
 N,O)-bis(pivalato-\kO)nickel(II), C22H32N2NiO6
;
_journal_issue 3
_journal_name_full 'Zeitschrift f\"ur Kristallographie - New Crystal Structures'
_journal_page_first 471
_journal_page_last 472
_journal_paper_doi 10.1515/ncrs-2016-0323
_journal_volume 232
_journal_year 2017
_chemical_formula_sum 'C22 H32 N2 Ni O6'
_chemical_formula_weight 479.20
_space_group_crystal_system monoclinic
_space_group_IT_number 15
_space_group_name_Hall '-C 2yc'
_space_group_name_H-M_alt 'C 1 2/c 1'
_atom_sites_solution_hydrogens geom
_cell_angle_alpha 90
_cell_angle_beta 96.337(2)
_cell_angle_gamma 90
_cell_formula_units_Z 4
_cell_length_a 12.7943(7)
_cell_length_b 11.7513(6)
_cell_length_c 16.7322(9)
_cell_measurement_reflns_used 9977
_cell_measurement_temperature 296(2)
_cell_measurement_theta_max 28.29
_cell_measurement_theta_min 2.58
_cell_volume 2500.3(2)
_computing_cell_refinement 'Bruker SAINT [9]'
_computing_data_collection 'Bruker APEX2 [8]'
_computing_data_reduction 'Bruker SAINT [9]'
_computing_molecular_graphics 'SHELXL-2013 [11]'
_computing_publication_material 'SHELXL-2013 [11]'
_computing_structure_refinement 'SHELXL-2013 [10]'
_computing_structure_solution 'SHELXS-2013 [10]'
_diffrn_ambient_temperature 296(2)
_diffrn_measured_fraction_theta_full 0.996
_diffrn_measured_fraction_theta_max 0.996
_diffrn_measurement_device_type 'CCD area detector'
_diffrn_measurement_method 'phi and omega scans'
_diffrn_radiation_type MoK\a
_diffrn_radiation_wavelength 0.71073
_diffrn_reflns_av_R_equivalents 0.0186
_diffrn_reflns_av_unetI/netI 0.0109
_diffrn_reflns_Laue_measured_fraction_full 0.996
_diffrn_reflns_Laue_measured_fraction_max 0.996
_diffrn_reflns_limit_h_max 17
_diffrn_reflns_limit_h_min -17
_diffrn_reflns_limit_k_max 15
_diffrn_reflns_limit_k_min -15
_diffrn_reflns_limit_l_max 22
_diffrn_reflns_limit_l_min -22
_diffrn_reflns_number 21674
_diffrn_reflns_point_group_measured_fraction_full 0.996
_diffrn_reflns_point_group_measured_fraction_max 0.996
_diffrn_reflns_theta_full 25.242
_diffrn_reflns_theta_max 28.310
_diffrn_reflns_theta_min 2.360
_exptl_absorpt_coefficient_mu 0.812
_exptl_crystal_colour blue
_exptl_crystal_density_diffrn 1.273
_exptl_crystal_description block
_exptl_crystal_F_000 1016
_exptl_crystal_size_max 0.200
_exptl_crystal_size_mid 0.190
_exptl_crystal_size_min 0.170
_refine_diff_density_max 0.319
_refine_diff_density_min -0.282
_refine_diff_density_rms 0.051
_refine_ls_extinction_coef .
_refine_ls_extinction_method none
_refine_ls_goodness_of_fit_ref 1.045
_refine_ls_hydrogen_treatment constr
_refine_ls_matrix_type full
_refine_ls_number_parameters 146
_refine_ls_number_reflns 3105
_refine_ls_number_restraints 0
_refine_ls_restrained_S_all 1.045
_refine_ls_R_factor_all 0.0300
_refine_ls_R_factor_gt 0.0278
_refine_ls_shift/su_max 0.000
_refine_ls_shift/su_mean 0.000
_refine_ls_structure_factor_coef Fsqd
_refine_ls_weighting_details 'w=1/[\s^2^(Fo^2^)+(0.0452P)^2^+1.3436P] where P=(Fo^2^+2Fc^2^)/3'
_refine_ls_weighting_scheme calc
_refine_ls_wR_factor_gt 0.0795
_refine_ls_wR_factor_ref 0.0816
_reflns_Friedel_coverage 0.000
_reflns_Friedel_fraction_full .
_reflns_Friedel_fraction_max .
_reflns_number_gt 2875
_reflns_number_total 3105
_reflns_threshold_expression 'I > 2\s(I)'
_cod_data_source_file suppl_ncrs-2016-0323_suppl.cif
_cod_data_source_block 1
_cod_original_sg_symbol_H-M 'C 2/c'
_cod_database_code 8106573
_shelx_space_group_comment
;
The symmetry employed for this shelxl refinement is uniquely defined
by the following loop, which should always be used as a source of
symmetry information in preference to the above space-group names.
They are only intended as comments.
;
_shelx_estimated_absorpt_t_min 0.854
_shelx_estimated_absorpt_t_max 0.874

loop_
_space_group_symop_operation_xyz
'x, y, z'
'-x, y, -z+1/2'
'x+1/2, y+1/2, z'
'-x+1/2, y+1/2, -z+1/2'
'-x, -y, -z'
'x, -y, z-1/2'
'-x+1/2, -y+1/2, -z'
'x+1/2, -y+1/2, z-1/2'

loop_
_atom_site_label
_atom_site_type_symbol
_atom_site_fract_x
_atom_site_fract_y
_atom_site_fract_z
_atom_site_U_iso_or_equiv
_atom_site_adp_type
_atom_site_occupancy
_atom_site_site_symmetry_order
_atom_site_calc_flag
_atom_site_refinement_flags_posn
_atom_site_refinement_flags_adp
_atom_site_refinement_flags_occupancy
_atom_site_disorder_assembly
_atom_site_disorder_group
Ni1 Ni 0.2500 0.7500 0.0000 0.03263(9) Uani 1 2 d S . P . .
O2 O 0.18858(10) 0.50895(9) 0.08027(6) 0.0547(3) Uani 1 1 d . . . . .
N1 N 0.09804(9) 0.78900(10) 0.01640(7) 0.0397(2) Uani 1 1 d . . . . .
C5 C 0.23339(10) 0.57867(11) 0.12941(8) 0.0365(3) Uani 1 1 d . . . . .
C7 C 0.02563(11) 0.72494(13) -0.02591(9) 0.0425(3) Uani 1 1 d . . . . .
C10 C -0.03726(16) 0.89293(19) 0.06937(15) 0.0801(6) Uani 1 1 d . . . . .
H10 H -0.0571 0.9511 0.1023 0.096 Uiso 1 1 calc R U . . .
C9 C -0.11168(15) 0.8279(2) 0.02570(17) 0.0868(7) Uani 1 1 d . . . . .
H9 H -0.1828 0.8417 0.0285 0.104 Uiso 1 1 calc R U . . .
C3 C 0.33939(18) 0.5984(2) 0.26378(11) 0.0769(6) Uani 1 1 d . . . . .
H3A H 0.3383 0.5874 0.3205 0.115 Uiso 1 1 calc R U . . .
H3B H 0.3439 0.6783 0.2525 0.115 Uiso 1 1 calc R U . . .
H3C H 0.3992 0.5600 0.2465 0.115 Uiso 1 1 calc R U . . .
C2 C 0.2318(3) 0.42371(18) 0.23187(12) 0.0988(9) Uani 1 1 d . . . . .
H2A H 0.2893 0.3863 0.2105 0.148 Uiso 1 1 calc R U . . .
H2B H 0.1666 0.3965 0.2047 0.148 Uiso 1 1 calc R U . . .
H2C H 0.2342 0.4077 0.2883 0.148 Uiso 1 1 calc R U . . .
C1 C 0.1458(2) 0.6103(3) 0.24986(15) 0.1049(9) Uani 1 1 d . . . . .
H1A H 0.0819 0.5821 0.2212 0.157 Uiso 1 1 calc R U . . .
H1B H 0.1509 0.6908 0.2412 0.157 Uiso 1 1 calc R U . . .
H1C H 0.1455 0.5956 0.3063 0.157 Uiso 1 1 calc R U . . .
C6 C 0.06647(11) 0.63562(13) -0.07891(9) 0.0463(3) Uani 1 1 d . . . . .
H6A H 0.0240 0.5675 -0.0775 0.056 Uiso 1 1 calc R U . . .
H6B H 0.0600 0.6630 -0.1339 0.056 Uiso 1 1 calc R U . . .
O1 O 0.27094(8) 0.67205(9) 0.11049(6) 0.0457(2) Uani 1 1 d . . . . .
C8 C -0.08069(14) 0.74203(16) -0.02235(15) 0.0674(5) Uani 1 1 d . . . . .
H8 H -0.1303 0.6964 -0.0518 0.081 Uiso 1 1 calc R U . . .
C11 C 0.06703(13) 0.87107(15) 0.06389(11) 0.0575(4) Uani 1 1 d . . . . .
H11 H 0.1177 0.9146 0.0941 0.069 Uiso 1 1 calc R U . . .
O3 O 0.17319(7) 0.60821(8) -0.05421(5) 0.0389(2) Uani 1 1 d . . . . .
H3 H 0.1769 0.5703 -0.0128 0.058 Uiso 1 1 calc R U . . .
C4 C 0.23990(13) 0.55062(13) 0.21941(8) 0.0480(3) Uani 1 1 d . . . . .

loop_
_atom_site_aniso_label
_atom_site_aniso_U_11
_atom_site_aniso_U_22
_atom_site_aniso_U_33
_atom_site_aniso_U_23
_atom_site_aniso_U_13
_atom_site_aniso_U_12
Ni1 0.03345(13) 0.03304(13) 0.03086(13) 0.00070(7) 0.00112(8) -0.00880(7)
O2 0.0807(8) 0.0391(5) 0.0422(5) 0.0036(4) -0.0028(5) -0.0172(5)
N1 0.0377(5) 0.0412(6) 0.0400(6) -0.0039(5) 0.0032(4) -0.0067(5)
C5 0.0375(6) 0.0350(6) 0.0369(6) 0.0046(5) 0.0039(5) -0.0013(5)
C7 0.0375(7) 0.0451(7) 0.0445(7) -0.0019(6) 0.0025(5) -0.0087(5)
C10 0.0607(11) 0.0784(13) 0.1049(16) -0.0366(12) 0.0261(11) -0.0002(10)
C9 0.0430(9) 0.0943(16) 0.126(2) -0.0330(15) 0.0227(10) -0.0036(10)
C3 0.0924(14) 0.0824(13) 0.0496(9) 0.0142(9) -0.0200(9) -0.0172(11)
C2 0.188(3) 0.0532(11) 0.0512(10) 0.0186(8) -0.0044(14) -0.0299(14)
C1 0.1037(18) 0.144(3) 0.0755(15) -0.0030(15) 0.0489(14) 0.0114(18)
C6 0.0418(7) 0.0516(8) 0.0440(7) -0.0104(6) -0.0019(5) -0.0106(6)
O1 0.0542(6) 0.0447(5) 0.0366(5) 0.0075(4) -0.0020(4) -0.0173(4)
C8 0.0375(8) 0.0753(13) 0.0893(15) -0.0195(9) 0.0068(9) -0.0128(7)
C11 0.0522(8) 0.0572(9) 0.0634(10) -0.0205(8) 0.0075(7) -0.0070(7)
O3 0.0414(5) 0.0392(5) 0.0358(4) -0.0029(4) 0.0030(3) -0.0078(4)
C4 0.0632(9) 0.0441(7) 0.0371(7) 0.0059(5) 0.0068(6) -0.0086(6)

loop_
_atom_type_symbol
_atom_type_description
_atom_type_scat_dispersion_real
_atom_type_scat_dispersion_imag
_atom_type_scat_source
C C 0.0033 0.0016 'International Tables Vol C Tables 4.2.6.8 and 6.1.1.4'
H H 0.0000 0.0000 'International Tables Vol C Tables 4.2.6.8 and 6.1.1.4'
N N 0.0061 0.0033 'International Tables Vol C Tables 4.2.6.8 and 6.1.1.4'
O O 0.0106 0.0060 'International Tables Vol C Tables 4.2.6.8 and 6.1.1.4'
Ni Ni 0.3393 1.1124 'International Tables Vol C Tables 4.2.6.8 and 6.1.1.4'

loop_
_geom_angle_atom_site_label_1
_geom_angle_atom_site_label_2
_geom_angle_atom_site_label_3
_geom_angle
_geom_angle_site_symmetry_1
_geom_angle_site_symmetry_3
N1 Ni1 N1 180.0 . 7_565
N1 Ni1 O1 89.39(4) . 7_565
N1 Ni1 O1 90.61(4) 7_565 7_565
N1 Ni1 O1 90.61(4) . .
N1 Ni1 O1 89.39(4) 7_565 .
O1 Ni1 O1 180.00(5) 7_565 .
N1 Ni1 O3 80.12(4) . .
N1 Ni1 O3 99.88(4) 7_565 .
O1 Ni1 O3 87.51(4) 7_565 .
O1 Ni1 O3 92.49(4) . .
N1 Ni1 O3 99.88(4) . 7_565
N1 Ni1 O3 80.12(4) 7_565 7_565
O1 Ni1 O3 92.49(4) 7_565 7_565
O1 Ni1 O3 87.51(4) . 7_565
O3 Ni1 O3 180.00(3) . 7_565
C7 N1 C11 119.20(13) . .
C7 N1 Ni1 114.64(10) . .
C11 N1 Ni1 126.16(10) . .
O1 C5 O2 124.55(12) . .
O1 C5 C4 117.09(12) . .
O2 C5 C4 118.33(11) . .
N1 C7 C8 121.58(15) . .
N1 C7 C6 116.12(12) . .
C8 C7 C6 122.27(14) . .
C9 C10 C11 118.99(18) . .
C9 C10 H10 120.5 . .
C11 C10 H10 120.5 . .
C10 C9 C8 119.56(18) . .
C10 C9 H9 120.2 . .
C8 C9 H9 120.2 . .
C4 C3 H3A 109.5 . .
C4 C3 H3B 109.5 . .
H3A C3 H3B 109.5 . .
C4 C3 H3C 109.5 . .
H3A C3 H3C 109.5 . .
H3B C3 H3C 109.5 . .
C4 C2 H2A 109.5 . .
C4 C2 H2B 109.5 . .
H2A C2 H2B 109.5 . .
C4 C2 H2C 109.5 . .
H2A C2 H2C 109.5 . .
H2B C2 H2C 109.5 . .
C4 C1 H1A 109.5 . .
C4 C1 H1B 109.5 . .
H1A C1 H1B 109.5 . .
C4 C1 H1C 109.5 . .
H1A C1 H1C 109.5 . .
H1B C1 H1C 109.5 . .
O3 C6 C7 111.84(11) . .
O3 C6 H6A 109.2 . .
C7 C6 H6A 109.2 . .
O3 C6 H6B 109.2 . .
C7 C6 H6B 109.2 . .
H6A C6 H6B 107.9 . .
C5 O1 Ni1 127.06(9) . .
C7 C8 C9 118.69(17) . .
C7 C8 H8 120.7 . .
C9 C8 H8 120.7 . .
N1 C11 C10 121.96(16) . .
N1 C11 H11 119.0 . .
C10 C11 H11 119.0 . .
C6 O3 Ni1 109.68(8) . .
C6 O3 H3 109.5 . .
Ni1 O3 H3 94.9 . .
C3 C4 C2 111.51(18) . .
C3 C4 C1 108.52(19) . .
C2 C4 C1 109.8(2) . .
C3 C4 C5 110.75(13) . .
C2 C4 C5 110.50(13) . .
C1 C4 C5 105.61(15) . .

loop_
_geom_bond_atom_site_label_1
_geom_bond_atom_site_label_2
_geom_bond_distance
_geom_bond_site_symmetry_2
Ni1 N1 2.0453(12) .
Ni1 N1 2.0453(12) 7_565
Ni1 O1 2.0540(9) 7_565
Ni1 O1 2.0540(9) .
Ni1 O3 2.0899(9) .
Ni1 O3 2.0899(9) 7_565
O2 C5 1.2537(16) .
N1 C7 1.3347(18) .
N1 C11 1.337(2) .
C5 O1 1.2525(15) .
C5 C4 1.5347(18) .
C7 C8 1.383(2) .
C7 C6 1.505(2) .
C10 C9 1.368(3) .
C10 C11 1.372(3) .
C10 H10 0.9300 .
C9 C8 1.376(3) .
C9 H9 0.9300 .
C3 C4 1.509(2) .
C3 H3A 0.9600 .
C3 H3B 0.9600 .
C3 H3C 0.9600 .
C2 C4 1.511(2) .
C2 H2A 0.9600 .
C2 H2B 0.9600 .
C2 H2C 0.9600 .
C1 C4 1.529(3) .
C1 H1A 0.9600 .
C1 H1B 0.9600 .
C1 H1C 0.9600 .
C6 O3 1.4194(17) .
C6 H6A 0.9700 .
C6 H6B 0.9700 .
C8 H8 0.9300 .
C11 H11 0.9300 .
O3 H3 0.8200 .

loop_
_geom_hbond_atom_site_label_D
_geom_hbond_atom_site_label_H
_geom_hbond_atom_site_label_A
_geom_hbond_distance_DH
_geom_hbond_distance_HA
_geom_hbond_distance_DA
_geom_hbond_angle_DHA
_geom_hbond_site_symmetry_A
C8 H8 O2 0.93 2.55 3.354(2) 144.3 5_565
O3 H3 O2 0.82 1.71 2.5228(14) 172.0 .
O3 H3 O1 0.82 2.57 2.9932(13) 113.8 .
C8 H8 O2 0.93 2.55 3.354(2) 144.3 5_565
O3 H3 O2 0.82 1.71 2.5228(14) 172.0 .
O3 H3 O1 0.82 2.57 2.9932(13) 113.8 .

loop_
_geom_torsion_atom_site_label_1
_geom_torsion_atom_site_label_2
_geom_torsion_atom_site_label_3
_geom_torsion_atom_site_label_4
_geom_torsion
_geom_torsion_site_symmetry_1
_geom_torsion_site_symmetry_2
_geom_torsion_site_symmetry_3
_geom_torsion_site_symmetry_4
C11 N1 C7 C8 0.6(3) . . . .
Ni1 N1 C7 C8 -178.93(15) . . . .
C11 N1 C7 C6 179.08(15) . . . .
Ni1 N1 C7 C6 -0.42(17) . . . .
C11 C10 C9 C8 0.3(4) . . . .
N1 C7 C6 O3 20.71(19) . . . .
C8 C7 C6 O3 -160.78(16) . . . .
O2 C5 O1 Ni1 10.9(2) . . . .
C4 C5 O1 Ni1 -166.90(10) . . . .
N1 C7 C8 C9 0.5(3) . . . .
C6 C7 C8 C9 -177.9(2) . . . .
C10 C9 C8 C7 -0.9(4) . . . .
C7 N1 C11 C10 -1.2(3) . . . .
Ni1 N1 C11 C10 178.21(16) . . . .
C9 C10 C11 N1 0.8(4) . . . .
C7 C6 O3 Ni1 -29.58(14) . . . .
O1 C5 C4 C3 -34.1(2) . . . .
O2 C5 C4 C3 147.91(16) . . . .
O1 C5 C4 C2 -158.20(18) . . . .
O2 C5 C4 C2 23.8(2) . . . .
O1 C5 C4 C1 83.15(19) . . . .
O2 C5 C4 C1 -94.80(19) . . . .
